data_4122618
loop_
_publ_author_name
'Dohner, Emma R.'
'Jaffe, Adam'
'Bradshaw, Liam R.'
'Karunadasa, Hemamala I.'

_publ_section_title
;
 Intrinsic white-light emission from layered hybrid perovskites.
;
_journal_issue 38
_journal_name_full 'Journal of the American Chemical Society'
_journal_page_first 13154
_journal_page_last 13157
_journal_paper_doi 10.1021/ja507086b
_journal_volume 136
_journal_year 2014
_chemical_formula_moiety 'I4 Pb, C6 H18 N2 O2'
_chemical_formula_sum 'C6 H18 I4 N2 O2 Pb'
_chemical_formula_weight 865.01
_chemical_name_common (EDBE)[PbI4]
_chemical_name_systematic '2,2'-(ethylenedioxy)bis(ethylammonium) tetraiodoplumbate'
_space_group_crystal_system monoclinic
_space_group_IT_number 14
_space_group_name_Hall '-P 2ybc'
_space_group_name_H-M_alt 'P 1 21/c 1'
_symmetry_cell_setting monoclinic
_symmetry_Int_Tables_number 14
_symmetry_space_group_name_Hall '-P 2ybc'
_symmetry_space_group_name_H-M 'P 1 21/c 1'
_atom_sites_solution_hydrogens geom
_audit_creation_method SHELXL-2013
_cell_angle_alpha 90
_cell_angle_beta 91.777(2)
_cell_angle_gamma 90
_cell_formula_units_Z 4
_cell_length_a 6.4940(5)
_cell_length_b 29.461(2)
_cell_length_c 9.2666(7)
_cell_measurement_temperature 100(2)
_cell_volume 1772.0(2)
_computing_cell_refinement APEX2
_computing_data_collection APEX2
_computing_data_reduction SAINT
_computing_structure_refinement 'SHELXL-97 (Sheldrick, 2008)'
_computing_structure_solution 'SHELXS-97 (Sheldrick, 2008)'
_diffrn_ambient_temperature 100(2)
_diffrn_measured_fraction_theta_full 0.990
_diffrn_measured_fraction_theta_max 0.990
_diffrn_measurement_device_type 'Bruker D8 Venture'
_diffrn_radiation_monochromator graphite
_diffrn_radiation_probe x-ray
_diffrn_radiation_type MoK\a
_diffrn_radiation_wavelength 0.71073
_diffrn_reflns_av_R_equivalents 0.0458
_diffrn_reflns_av_unetI/netI 0.0179
_diffrn_reflns_Laue_measured_fraction_full 0.990
_diffrn_reflns_Laue_measured_fraction_max 0.990
_diffrn_reflns_limit_h_max 7
_diffrn_reflns_limit_h_min -7
_diffrn_reflns_limit_k_max 35
_diffrn_reflns_limit_k_min -35
_diffrn_reflns_limit_l_max 11
_diffrn_reflns_limit_l_min -11
_diffrn_reflns_number 44931
_diffrn_reflns_point_group_measured_fraction_full 0.990
_diffrn_reflns_point_group_measured_fraction_max 0.990
_diffrn_reflns_theta_full 25.242
_diffrn_reflns_theta_max 25.342
_diffrn_reflns_theta_min 2.305
_diffrn_source 'fine-focus sealed tube'
_exptl_absorpt_coefficient_mu 16.479
_exptl_absorpt_correction_T_max 0.7454
_exptl_absorpt_correction_T_min 0.3972
_exptl_absorpt_correction_type multi-scan
_exptl_absorpt_process_details 'SADABS V2008/1 (Bruker AXS Inc.)'
_exptl_crystal_colour yellow
_exptl_crystal_density_diffrn 3.242
_exptl_crystal_description plate
_exptl_crystal_F_000 1512
_exptl_crystal_recrystallization_method 'Ether vapor diffusion into concentrated hydroiodic acid'
_exptl_crystal_size_max 0.1
_exptl_crystal_size_mid 0.08
_exptl_crystal_size_min 0.01
_refine_diff_density_max 1.112
_refine_diff_density_min -1.088
_refine_diff_density_rms 0.153
_refine_ls_extinction_method none
_refine_ls_goodness_of_fit_ref 1.002
_refine_ls_hydrogen_treatment constr
_refine_ls_matrix_type full
_refine_ls_number_parameters 138
_refine_ls_number_reflns 3209
_refine_ls_number_restraints 0
_refine_ls_restrained_S_all 1.002
_refine_ls_R_factor_all 0.0173
_refine_ls_R_factor_gt 0.0163
_refine_ls_shift/su_max 0.001
_refine_ls_shift/su_mean 0.000
_refine_ls_structure_factor_coef Fsqd
_refine_ls_weighting_details 'w=1/[\s^2^(Fo^2^)+(0.0264P)^2^+2.7529P] where P=(Fo^2^+2Fc^2^)/3'
_refine_ls_weighting_scheme calc
_refine_ls_wR_factor_gt 0.0415
_refine_ls_wR_factor_ref 0.0425
_reflns_Friedel_coverage 0.000
_reflns_number_gt 3100
_reflns_number_total 3209
_reflns_threshold_expression 'I > 2\s(I)'
_cod_data_source_file ja507086b_si_004.cif
_cod_data_source_block aj40b
_cod_depositor_comments 'Adding full bibliography for 4122617--4122619.cif.'
_cod_original_sg_symbol_H-M 'P 21/c'
_cod_database_code 4122618
_shelx_space_group_comment
;
The symmetry employed for this shelxl refinement is uniquely defined
by the following loop, which should always be used as a source of
symmetry information in preference to the above space-group names.
They are only intended as comments.
;
_shelxl_version_number 2013-4

loop_
_space_group_symop_operation_xyz
'x, y, z'
'-x, y+1/2, -z+1/2'
'-x, -y, -z'
'x, -y-1/2, z-1/2'

loop_
_atom_site_label
_atom_site_type_symbol
_atom_site_fract_x
_atom_site_fract_y
_atom_site_fract_z
_atom_site_U_iso_or_equiv
_atom_site_adp_type
_atom_site_occupancy
_atom_site_site_symmetry_order
_atom_site_calc_flag
_atom_site_refinement_flags_posn
_atom_site_refinement_flags_adp
Pb1 Pb 0.14081(2) 0.33023(2) 0.72988(2) 0.01166(6) Uani 1 1 d . .
I2 I 0.12258(3) 0.38878(2) 1.01382(3) 0.01588(7) Uani 1 1 d . .
I3 I 0.12058(4) 0.26791(2) 0.43384(2) 0.01521(7) Uani 1 1 d . .
I4 I 0.16224(4) 0.41900(2) 0.57321(3) 0.02258(8) Uani 1 1 d . .
I5 I -0.35666(3) 0.32405(2) 0.73480(3) 0.01575(7) Uani 1 1 d . .
C1 C 0.6629(7) 0.41696(14) 0.3259(5) 0.0242(9) Uani 1 1 d . .
H1A H 0.7737 0.4065 0.3937 0.029 Uiso 1 1 calc R U
H1B H 0.5360 0.4212 0.3808 0.029 Uiso 1 1 calc R U
O3 O 0.6280(4) 0.38387(9) 0.2156(3) 0.0162(6) Uani 1 1 d . .
C9 C 0.5377(6) 0.34400(13) 0.2731(4) 0.0183(8) Uani 1 1 d . .
H9A H 0.3913 0.3495 0.2942 0.022 Uiso 1 1 calc R U
H9B H 0.6113 0.3349 0.3637 0.022 Uiso 1 1 calc R U
C3 C 0.5548(6) 0.30763(13) 0.1619(4) 0.0190(8) Uani 1 1 d . .
H3A H 0.4819 0.3171 0.0714 0.023 Uiso 1 1 calc R U
H3B H 0.4901 0.2794 0.1964 0.023 Uiso 1 1 calc R U
C4 C 0.3927(6) 0.49721(15) 0.2502(5) 0.0240(9) Uani 1 1 d . .
H4A H 0.4428 0.5148 0.3353 0.029 Uiso 1 1 calc R U
H4B H 0.3117 0.4711 0.2846 0.029 Uiso 1 1 calc R U
C6 C 0.7237(6) 0.46105(14) 0.2591(5) 0.0247(9) Uani 1 1 d . .
H6A H 0.7652 0.4825 0.3368 0.030 Uiso 1 1 calc R U
H6B H 0.8450 0.4559 0.1991 0.030 Uiso 1 1 calc R U
N2 N 0.7772(5) 0.29923(11) 0.1339(4) 0.0190(7) Uani 1 1 d . .
H2A H 0.8357 0.3252 0.1013 0.029 Uiso 1 1 calc R U
H2B H 0.7880 0.2770 0.0663 0.029 Uiso 1 1 calc R U
H2C H 0.8434 0.2903 0.2172 0.029 Uiso 1 1 calc R U
N1 N 0.3810(5) 0.56495(11) 0.0939(4) 0.0241(8) Uani 1 1 d . .
H1C H 0.4606 0.5777 0.1657 0.036 Uiso 1 1 calc R U
H1D H 0.2927 0.5862 0.0564 0.036 Uiso 1 1 calc R U
H1E H 0.4630 0.5545 0.0233 0.036 Uiso 1 1 calc R U
C8 C 0.2611(6) 0.52649(14) 0.1535(5) 0.0234(9) Uani 1 1 d . .
H8A H 0.2031 0.5080 0.0730 0.028 Uiso 1 1 calc R U
H8B H 0.1450 0.5386 0.2085 0.028 Uiso 1 1 calc R U
O2 O 0.5622(4) 0.48156(9) 0.1705(3) 0.0210(6) Uani 1 1 d . .

loop_
_atom_site_aniso_label
_atom_site_aniso_U_11
_atom_site_aniso_U_22
_atom_site_aniso_U_33
_atom_site_aniso_U_23
_atom_site_aniso_U_13
_atom_site_aniso_U_12
Pb1 0.01000(9) 0.01094(9) 0.01410(9) -0.00107(5) 0.00125(6) -0.00047(5)
I2 0.01256(12) 0.01811(14) 0.01705(13) -0.00454(9) 0.00198(10) 0.00014(9)
I3 0.01687(13) 0.01412(13) 0.01477(13) -0.00211(9) 0.00260(10) -0.00345(9)
I4 0.02747(15) 0.01394(14) 0.02673(15) 0.00556(10) 0.00749(12) 0.00081(10)
I5 0.00896(13) 0.01757(14) 0.02070(15) -0.00426(9) 0.00016(11) 0.00037(9)
C1 0.032(2) 0.020(2) 0.020(2) -0.0078(16) -0.0040(18) 0.0057(18)
O3 0.0177(14) 0.0133(14) 0.0176(13) -0.0022(10) 0.0031(11) -0.0023(10)
C9 0.019(2) 0.016(2) 0.020(2) 0.0025(16) 0.0070(16) 0.0021(16)
C3 0.0147(19) 0.017(2) 0.025(2) 0.0020(16) 0.0023(16) 0.0000(15)
C4 0.020(2) 0.025(2) 0.027(2) 0.0000(17) 0.0071(18) -0.0005(17)
C6 0.021(2) 0.018(2) 0.035(2) -0.0072(18) -0.0046(18) 0.0001(17)
N2 0.0191(17) 0.0175(17) 0.0206(17) 0.0007(13) 0.0031(14) 0.0046(14)
N1 0.0265(19) 0.0144(18) 0.032(2) -0.0050(15) 0.0085(15) 0.0017(14)
C8 0.018(2) 0.022(2) 0.031(2) -0.0020(18) 0.0097(18) -0.0035(17)
O2 0.0179(14) 0.0163(14) 0.0291(16) -0.0009(12) 0.0086(12) 0.0019(11)

loop_
_atom_type_symbol
_atom_type_description
_atom_type_scat_dispersion_real
_atom_type_scat_dispersion_imag
_atom_type_scat_source
C C 0.0033 0.0016 'International Tables Vol C Tables 4.2.6.8 and 6.1.1.4'
H H 0.0000 0.0000 'International Tables Vol C Tables 4.2.6.8 and 6.1.1.4'
N N 0.0061 0.0033 'International Tables Vol C Tables 4.2.6.8 and 6.1.1.4'
O O 0.0106 0.0060 'International Tables Vol C Tables 4.2.6.8 and 6.1.1.4'
I I -0.4742 1.8119 'International Tables Vol C Tables 4.2.6.8 and 6.1.1.4'
Pb Pb -3.3944 10.1111 'International Tables Vol C Tables 4.2.6.8 and 6.1.1.4'

loop_
_geom_angle_atom_site_label_1
_geom_angle_atom_site_label_2
_geom_angle_atom_site_label_3
_geom_angle
_geom_angle_site_symmetry_1
_geom_angle_site_symmetry_3
I4 Pb1 I2 86.006(9) . .
I4 Pb1 I5 96.736(8) . .
I2 Pb1 I5 87.461(7) . .
I4 Pb1 I5 89.659(8) . 1_655
I2 Pb1 I5 94.716(7) . 1_655
I5 Pb1 I5 173.380(10) . 1_655
I4 Pb1 I3 94.824(9) . .
I2 Pb1 I3 175.524(7) . .
I5 Pb1 I3 88.073(7) . .
I5 Pb1 I3 89.690(7) 1_655 .
Pb1 I5 Pb1 173.380(10) . 1_455
O3 C1 C6 109.6(3) . .
C9 O3 C1 110.7(3) . .
O3 C9 C3 107.1(3) . .
C9 C3 N2 109.4(3) . .
O2 C4 C8 108.3(3) . .
O2 C6 C1 113.7(3) . .
N1 C8 C4 111.5(3) . .
C4 O2 C6 113.6(3) . .

loop_
_geom_bond_atom_site_label_1
_geom_bond_atom_site_label_2
_geom_bond_distance
_geom_bond_site_symmetry_2
Pb1 I4 2.9965(3) .
Pb1 I2 3.1514(3) .
Pb1 I5 3.2374(3) .
Pb1 I5 3.2674(3) 1_655
Pb1 I3 3.3003(3) .
I5 Pb1 3.2675(3) 1_455
C1 O3 1.425(5) .
C1 C6 1.497(6) .
O3 C9 1.424(5) .
C9 C3 1.493(6) .
C3 N2 1.496(5) .
C4 O2 1.421(5) .
C4 C8 1.493(6) .
C6 O2 1.444(5) .
N1 C8 1.491(5) .
